data_1007223
loop_
_publ_author_name
'Averbuch-Pouchot, M - T'
'Durif, A'

_publ_section_title
;
Cs~2~H~2~P~2~O~7~.Te(OH)~6~, a new adduct between a diphosphate
andtelluric acid
;
_journal_coden_ASTM EJSCE5
_journal_name_full
;
European Journal of Solid State Inorganic Chemistry
;
_journal_page_first 1153
_journal_page_last 1162
_journal_volume 30
_journal_year 1993
_chemical_formula_structural '(Cs2 (H2 P2 O7)) (Te (O H)6)'
_chemical_formula_sum 'Cs2 H8 O13 P2 Te'
_chemical_name_systematic
;
Dicaesium dihydrogendiphosphate - telluric acid (1/1)
;
_space_group_IT_number 15
_symmetry_cell_setting monoclinic
_symmetry_Int_Tables_number 15
_symmetry_space_group_name_Hall '-C 2yc'
_symmetry_space_group_name_H-M 'C 1 2/c 1'
_cell_angle_alpha 90
_cell_angle_beta 106.55(3)
_cell_angle_gamma 90
_cell_formula_units_Z 8
_cell_length_a 20.518(7)
_cell_length_b 8.372(3)
_cell_length_c 16.652(6)
_cell_volume 2741.9
_refine_ls_R_factor_all 0.033
_cod_original_formula_sum 'H8 Cs2 O13 P2 Te'
_cod_database_code 1007223

loop_
_symmetry_equiv_pos_as_xyz
x,y,z
-x,y,1/2-z
-x,-y,-z
x,-y,1/2+z
1/2+x,1/2+y,z
1/2-x,1/2+y,1/2-z
1/2-x,1/2-y,-z
1/2+x,1/2-y,1/2+z

loop_
_atom_site_label
_atom_site_type_symbol
_atom_site_symmetry_multiplicity
_atom_site_Wyckoff_symbol
_atom_site_fract_x
_atom_site_fract_y
_atom_site_fract_z
_atom_site_occupancy
_atom_site_attached_hydrogens
_atom_site_calc_flag
Te1 Te6+ 8 f 0.87070(1) 0.46995(3) 0.57284(1) 1. 0 d
Cs1 Cs1+ 8 f 0.84289(1) 0.97317(4) 0.54630(2) 1. 0 d
Cs2 Cs1+ 8 f 0.58922(2) 0.15645(4) 0.16894(2) 1. 0 d
P1 P5+ 8 f 0.18934(5) 0.1797(1) 0.21213(6) 1. 0 d
P2 P5+ 8 f 0.04472(5) 0.1402(2) 0.13130(7) 1. 0 d
O1 O2- 8 f 0.0637(2) 0.4786(4) 0.3223(2) 1. 0 d
O2 O2- 8 f 0.1924(1) 0.3737(4) 0.4113(2) 1. 0 d
O3 O2- 8 f 0.3367(1) 0.1883(4) 0.1341(2) 1. 0 d
O4 O2- 8 f 0.4095(2) 0.1261(4) 0.5152(2) 1. 0 d
O5 O2- 8 f 0.1963(2) 0.4275(4) 0.0305(2) 1. 0 d
O6 O2- 8 f 0.4308(2) 0.1941(4) 0.0570(2) 1. 0 d
O7 O2- 8 f 0.2032(1) 0.1661(4) 0.1288(2) 1. 0 d
O8 O2- 8 f 0.1929(2) 0.3470(5) 0.2481(2) 1. 0 d
O9 O2- 8 f 0.2342(2) 0.0721(6) 0.2812(2) 1. 0 d
O10 O2- 8 f 0.1145(2) 0.1137(5) 0.2047(2) 1. 0 d
O11 O2- 8 f 0.0425(2) 0.3008(5) 0.0919(2) 1. 0 d
O12 O2- 8 f 0.4566(2) 0.5022(5) 0.4293(3) 1. 0 d
O13 O2- 8 f 0.0104(2) 0.122(1) 0.3248(2) 1. 0 d
H1 H1+ 8 f 0.051(4) 0.40(1) 0.317(5) 1. 0 d
H2 H1+ 8 f 0.191(4) 0.395(9) 0.361(4) 1. 0 d
H3 H1+ 8 f 0.297(4) 0.18(1) 0.123(5) 1. 0 d
H4 H1+ 8 f 0.052(4) 0.37(1) 0.466(5) 1. 0 d
H5 H1+ 8 f 0.195(4) 0.34(1) 0.057(5) 1. 0 d
H6 H1+ 8 f 0.062(4) 0.31(1) -0.003(5) 1. 0 d
H7 H1+ 8 f 0.247(4) 0.48(1) 0.240(4) 1. 0 d
H8 H1+ 8 f 0.013(8) 0.12(2) 0.24(1) 0.5 0 d
H9 H1+ 8 f 0.015(9) 0.99(2) 0.027(9) 0.5 0 d

loop_
_atom_type_symbol
_atom_type_oxidation_number
Te6+ 6.000
Cs1+ 1.000
P5+ 5.000
O2- -2.000
H1+ 1.000
